data_7223556
loop_
_publ_author_name
'Palmucci, Jessica'
'Mahmudov, Kamran T.'
'Guedes da Silva, M. F\'atima C.'
'Marchetti, Fabio'
'Pettinari, Claudio'
'Petrelli, Dezemona'
'Vitali, Luca A.'
'Quassinti, Luana'
'Bramucci, Massimo'
'Lupidi, Giulio'
'Pombeiro, Armando J. L.'

_publ_section_title
;
 DNA and BSA Binding, Anticancer and Antimicrobial Properties of Co(II),
 Co(II/III), Cu(II) and Ag(I) Complexes of Arylhydrazones of Barbituric
 Acid
;
_journal_name_full 'RSC Adv.'
_journal_paper_doi 10.1039/C5RA20157H
_journal_year 2015
_chemical_formula_moiety 'C10 H6 Cl N4 O3, C2 H9 N2, 2/3(H2 O)'
_chemical_formula_sum 'C12 H16.33333 Cl N6 O3.66667'
_chemical_formula_weight 338.76
_chemical_name_systematic
;
 ?
;
_space_group_crystal_system monoclinic
_space_group_IT_number 14
_space_group_name_Hall '-P 2ybc'
_space_group_name_H-M_alt 'P 1 21/c 1'
_symmetry_space_group_name_Hall '-P 2ybc'
_symmetry_space_group_name_H-M 'P 1 21/c 1'
_atom_sites_solution_hydrogens mixed
_audit_creation_method SHELXL-2014
_audit_update_record
;
2015-03-20 deposited with the CCDC.
2015-12-16 downloaded from the CCDC.
;
_cell_angle_alpha 90
_cell_angle_beta 100.8110(10)
_cell_angle_gamma 90
_cell_formula_units_Z 12
_cell_length_a 10.4057(3)
_cell_length_b 21.2989(6)
_cell_length_c 21.0249(6)
_cell_measurement_reflns_used 9931
_cell_measurement_temperature 296(2)
_cell_measurement_theta_max 21.33
_cell_measurement_theta_min 2.53
_cell_volume 4577.0(2)
_computing_cell_refinement 'Bruker SAINT'
_computing_data_collection 'Bruker APEX2'
_computing_data_reduction 'Bruker SAINT'
_computing_molecular_graphics 'Ortep-3 for Windows (Farrugia, 1997)'
_computing_publication_material 'WinGX publication routines (Farrugia, 1999)'
_computing_structure_refinement 'SHELXL-2014 (Sheldrick, 2014)'
_computing_structure_solution 'SIR97 (Giacovazzo et al, 1997)'
_diffrn_ambient_temperature 296(2)
_diffrn_measured_fraction_theta_full 0.623
_diffrn_measured_fraction_theta_max 0.997
_diffrn_measurement_device_type 'Bruker APEX-II PHOTON 100'
_diffrn_measurement_method '\f and \w scans'
_diffrn_radiation_type MoK\a
_diffrn_radiation_wavelength 0.71073
_diffrn_reflns_av_R_equivalents 0.0791
_diffrn_reflns_av_unetI/netI 0.0309
_diffrn_reflns_laue_measured_fraction_full 0.623
_diffrn_reflns_laue_measured_fraction_max 0.997
_diffrn_reflns_limit_h_max 10
_diffrn_reflns_limit_h_min -10
_diffrn_reflns_limit_k_max 21
_diffrn_reflns_limit_k_min -21
_diffrn_reflns_limit_l_max 21
_diffrn_reflns_limit_l_min -21
_diffrn_reflns_number 66617
_diffrn_reflns_point_group_measured_fraction_full 0.623
_diffrn_reflns_point_group_measured_fraction_max 0.997
_diffrn_reflns_theta_full 25.242
_diffrn_reflns_theta_max 21.389
_diffrn_reflns_theta_min 2.152
_exptl_absorpt_coefficient_mu 0.279
_exptl_absorpt_correction_T_max 0.972
_exptl_absorpt_correction_T_min 0.951
_exptl_absorpt_correction_type multi-scan
_exptl_absorpt_process_details sadabs
_exptl_crystal_colour colourless
_exptl_crystal_density_diffrn 1.475
_exptl_crystal_description block
_exptl_crystal_F_000 2120
_exptl_crystal_size_max 0.340
_exptl_crystal_size_mid 0.130
_exptl_crystal_size_min 0.110
_refine_diff_density_max 1.869
_refine_diff_density_min -1.120
_refine_diff_density_rms 0.099
_refine_ls_extinction_method none
_refine_ls_goodness_of_fit_ref 1.085
_refine_ls_hydrogen_treatment mixed
_refine_ls_matrix_type full
_refine_ls_number_parameters 679
_refine_ls_number_reflns 5164
_refine_ls_number_restraints 21
_refine_ls_restrained_S_all 1.135
_refine_ls_R_factor_all 0.1088
_refine_ls_R_factor_gt 0.0857
_refine_ls_shift/su_max 0.000
_refine_ls_shift/su_mean 0.000
_refine_ls_structure_factor_coef Fsqd
_refine_ls_weighting_details 'w=1/[\s^2^(Fo^2^)+(0.1345P)^2^+14.0501P] where P=(Fo^2^+2Fc^2^)/3'
_refine_ls_weighting_scheme calc
_refine_ls_wR_factor_gt 0.2288
_refine_ls_wR_factor_ref 0.2558
_reflns_Friedel_coverage 0.000
_reflns_number_gt 3794
_reflns_number_total 5164
_reflns_threshold_expression 'I > 2\s(I)'
_cod_data_source_file c5ra20157h2.cif
_cod_data_source_block 2
_cod_database_code 7223556
_shelx_space_group_comment
;
The symmetry employed for this shelxl refinement is uniquely defined
by the following loop, which should always be used as a source of
symmetry information in preference to the above space-group names.
They are only intended as comments.
;
_shelx_estimated_absorpt_t_min 0.911
_shelx_estimated_absorpt_t_max 0.970
_shelxl_version_number 2014-3

loop_
_space_group_symop_operation_xyz
'x, y, z'
'-x, y+1/2, -z+1/2'
'-x, -y, -z'
'x, -y-1/2, z-1/2'

loop_
_atom_site_label
_atom_site_type_symbol
_atom_site_fract_x
_atom_site_fract_y
_atom_site_fract_z
_atom_site_U_iso_or_equiv
_atom_site_adp_type
_atom_site_occupancy
_atom_site_site_symmetry_order
_atom_site_calc_flag
_atom_site_refinement_flags_posn
_atom_site_refinement_flags_adp
C1 C 0.5809(8) 0.1638(3) 0.8730(3) 0.0523(19) Uani 1 1 d . .
C2 C 0.6470(7) 0.1816(3) 0.8263(4) 0.061(2) Uani 1 1 d . .
H2 H 0.7349 0.1924 0.8375 0.074 Uiso 1 1 calc R U
C3 C 0.5873(8) 0.1838(3) 0.7646(4) 0.061(2) Uani 1 1 d . .
H3 H 0.6346 0.1964 0.7334 0.073 Uiso 1 1 calc R U
C4 C 0.4622(9) 0.1686(3) 0.7463(3) 0.056(2) Uani 1 1 d . .
C5 C 0.3920(6) 0.1494(3) 0.7914(4) 0.064(2) Uani 1 1 d . .
H5 H 0.3047 0.1380 0.7787 0.076 Uiso 1 1 calc R U
C6 C 0.4528(8) 0.1468(3) 0.8577(4) 0.061(2) Uani 1 1 d . .
H6 H 0.4070 0.1340 0.8893 0.073 Uiso 1 1 calc R U
C7 C 0.2291(5) 0.1730(2) 0.5989(3) 0.0305(14) Uani 1 1 d . U
C8 C 0.2870(6) 0.1680(3) 0.5435(3) 0.0340(14) Uani 1 1 d . .
C9 C 0.0911(6) 0.1785(3) 0.5922(3) 0.0355(14) Uani 1 1 d . .
C10 C 0.0674(5) 0.1691(3) 0.4751(3) 0.0346(14) Uani 1 1 d . .
C11 C 0.1865(7) 0.3387(3) 0.5378(3) 0.0456(17) Uani 1 1 d . .
C12 C 0.3108(7) 0.3174(3) 0.5378(3) 0.0525(18) Uani 1 1 d . .
H12 H 0.3346 0.3048 0.4993 0.063 Uiso 1 1 calc R U
C13 C 0.4005(6) 0.3149(3) 0.5950(3) 0.0453(16) Uani 1 1 d . .
H13 H 0.4845 0.3003 0.5945 0.054 Uiso 1 1 calc R U
C14 C 0.3690(6) 0.3334(3) 0.6531(2) 0.0323(14) Uani 1 1 d D .
C15 C 0.2424(6) 0.3554(3) 0.6521(3) 0.0406(15) Uani 1 1 d D .
H15 H 0.2184 0.3684 0.6905 0.049 Uiso 1 1 calc R U
C16 C 0.1513(6) 0.3580(3) 0.5944(3) 0.0454(16) Uani 1 1 d . .
H16 H 0.0671 0.3727 0.5942 0.054 Uiso 1 1 calc R U
C17 C 0.5111(5) 0.3299(2) 0.8193(3) 0.0293(13) Uani 1 1 d . .
C18 C 0.6508(6) 0.3342(3) 0.8276(3) 0.0345(14) Uani 1 1 d . .
C19 C 0.4498(5) 0.3259(3) 0.8742(3) 0.0326(14) Uani 1 1 d . .
C20 C 0.6633(6) 0.3287(3) 0.9455(3) 0.0377(15) Uani 1 1 d . .
C21 C 0.7160(7) 0.5008(3) 0.9108(3) 0.0516(18) Uani 1 1 d . .
C22 C 0.7463(7) 0.5148(3) 0.8515(4) 0.0567(19) Uani 1 1 d . .
H22 H 0.8317 0.5251 0.8483 0.068 Uiso 1 1 calc R U
C23 C 0.6490(7) 0.5135(3) 0.7966(3) 0.0486(17) Uani 1 1 d . .
H23 H 0.6687 0.5223 0.7561 0.058 Uiso 1 1 calc R U
C24 C 0.5225(6) 0.4989(3) 0.8025(3) 0.0395(16) Uani 1 1 d . .
C25 C 0.4973(7) 0.4847(3) 0.8619(3) 0.0518(18) Uani 1 1 d . .
H25 H 0.4124 0.4741 0.8658 0.062 Uiso 1 1 calc R U
C26 C 0.5923(7) 0.4856(3) 0.9158(3) 0.0541(18) Uani 1 1 d . .
H26 H 0.5724 0.4758 0.9559 0.065 Uiso 1 1 calc R U
C27 C 0.3595(5) 0.5015(2) 0.6385(2) 0.0261(13) Uani 1 1 d . .
C28 C 0.4156(5) 0.4961(2) 0.5826(3) 0.0303(14) Uani 1 1 d . .
C29 C 0.2208(5) 0.5096(3) 0.6317(3) 0.0329(14) Uani 1 1 d . .
C30 C 0.2021(6) 0.5070(3) 0.5145(3) 0.0347(14) Uani 1 1 d . .
C31 C -0.0097(6) 0.1866(3) 0.7926(3) 0.0540(19) Uani 1 1 d . .
H31A H -0.0474 0.1741 0.8295 0.065 Uiso 1 1 calc R U
H31B H -0.0764 0.2096 0.7633 0.065 Uiso 1 1 calc R U
C32 C 0.1034(6) 0.2312(3) 0.8164(3) 0.0504(17) Uani 1 1 d . .
H32A H 0.0745 0.2640 0.8425 0.060 Uiso 1 1 calc R U
H32B H 0.1738 0.2083 0.8435 0.060 Uiso 1 1 calc R U
C33 C 0.0758(8) 0.4718(4) 0.8228(4) 0.069(2) Uani 1 1 d . .
H33A H 0.0386 0.4500 0.8556 0.083 Uiso 1 1 calc R U
H33B H 0.0035 0.4865 0.7901 0.083 Uiso 1 1 calc R U
C34 C 0.1485(8) 0.5279(4) 0.8537(3) 0.064(2) Uani 1 1 d . .
H34A H 0.0901 0.5530 0.8743 0.077 Uiso 1 1 calc R U
H34B H 0.2200 0.5139 0.8871 0.077 Uiso 1 1 calc R U
C35 C 0.8344(7) 0.3168(3) 0.6572(3) 0.0520(18) Uani 1 1 d . .
H35A H 0.7802 0.2855 0.6729 0.062 Uiso 1 1 calc R U
H35B H 0.8772 0.2965 0.6255 0.062 Uiso 1 1 calc R U
C36 C 0.7467(6) 0.3679(3) 0.6237(3) 0.0514(18) Uani 1 1 d . .
H36A H 0.7977 0.3959 0.6018 0.062 Uiso 1 1 calc R U
H36B H 0.6790 0.3492 0.5912 0.062 Uiso 1 1 calc R U
N1 N 0.4100(8) 0.1703(3) 0.6750(3) 0.0691(19) Uani 1 1 d . .
N2 N 0.2926(6) 0.1738(2) 0.6635(3) 0.0581(17) Uani 1 1 d . .
N3 N 0.2014(5) 0.1680(2) 0.4834(2) 0.0374(13) Uani 1 1 d . .
N4 N 0.0182(4) 0.1749(2) 0.5294(2) 0.0379(13) Uani 1 1 d D .
N5 N 0.4663(5) 0.3328(2) 0.7081(2) 0.0370(12) Uani 1 1 d D .
N6 N 0.4248(4) 0.3287(2) 0.7612(2) 0.0317(12) Uani 1 1 d D .
N7 N 0.7184(4) 0.3318(2) 0.8921(2) 0.0357(12) Uani 1 1 d D .
N8 N 0.5301(5) 0.3258(2) 0.9348(2) 0.0374(13) Uani 1 1 d . .
N9 N 0.4141(5) 0.5007(2) 0.7485(3) 0.0440(13) Uani 1 1 d . .
N10 N 0.4493(5) 0.4974(2) 0.6952(2) 0.0377(12) Uani 1 1 d . .
N11 N 0.3336(4) 0.4999(2) 0.5228(2) 0.0323(12) Uani 1 1 d . .
N12 N 0.1505(4) 0.5117(2) 0.5688(2) 0.0351(12) Uani 1 1 d . .
N31 N 0.0208(6) 0.1303(3) 0.7598(3) 0.0550(15) Uani 1 1 d D .
N32 N 0.1522(5) 0.2599(3) 0.7614(3) 0.0438(13) Uani 1 1 d . .
N33 N 0.1489(6) 0.4275(3) 0.7931(3) 0.0692(17) Uani 1 1 d . .
N34 N 0.2019(6) 0.5677(3) 0.8071(3) 0.0487(14) Uani 1 1 d D .
N35 N 0.9351(5) 0.3375(3) 0.7116(3) 0.0526(16) Uani 1 1 d . .
N36 N 0.6849(5) 0.4045(3) 0.6695(3) 0.0465(14) Uani 1 1 d D .
O1 O 0.4045(4) 0.1643(2) 0.54183(19) 0.0494(12) Uani 1 1 d . .
O2 O 0.0295(4) 0.1862(2) 0.6366(2) 0.0553(13) Uani 1 1 d . .
O1W O 0.1254(7) 0.0102(3) 0.8291(3) 0.101(2) Uani 1 1 d D .
O3 O -0.0007(4) 0.1658(2) 0.42072(19) 0.0474(12) Uani 1 1 d . .
O2W O 0.6547(5) 0.1631(3) 0.6217(2) 0.0756(17) Uani 1 1 d D .
O4 O 0.7160(4) 0.3397(2) 0.78562(19) 0.0465(11) Uani 1 1 d . .
O5 O 0.3295(4) 0.3232(2) 0.87256(18) 0.0422(11) Uani 1 1 d . .
O6 O 0.7293(4) 0.3283(2) 1.00071(19) 0.0490(12) Uani 1 1 d . .
O7 O 0.5353(4) 0.48856(19) 0.58266(18) 0.0405(10) Uani 1 1 d . .
O8 O 0.1576(4) 0.5142(2) 0.67591(19) 0.0487(12) Uani 1 1 d . .
O9 O 0.1338(4) 0.5087(2) 0.45958(19) 0.0448(11) Uani 1 1 d . .
Cl1 Cl 0.6571(4) 0.16273(12) 0.95392(11) 0.1277(13) Uani 1 1 d . .
Cl2 Cl 0.0716(2) 0.34243(11) 0.46687(9) 0.0863(8) Uani 1 1 d . .
Cl3 Cl 0.8418(2) 0.50213(13) 0.97773(11) 0.0960(9) Uani 1 1 d . .
H1A H 0.107(7) -0.002(4) 0.8679(19) 0.144 Uiso 1 1 d D U
H1B H 0.2175 0.0337 0.8440 0.144 Uiso 1 1 d D U
H2A H 0.692(8) 0.165(5) 0.586(3) 0.144 Uiso 1 1 d D U
H2B H 0.568(3) 0.159(5) 0.619(5) 0.144 Uiso 1 1 d D U
H3N H 0.242(11) 0.163(5) 0.443(5) 0.144 Uiso 1 1 d . U
H4N H -0.068(2) 0.177(5) 0.525(5) 0.144 Uiso 1 1 d D U
H7N H 0.806(2) 0.334(5) 0.900(5) 0.144 Uiso 1 1 d D U
H8N H 0.485(11) 0.332(5) 0.971(5) 0.144 Uiso 1 1 d . U
H11N H 0.369(11) 0.497(5) 0.488(6) 0.144 Uiso 1 1 d . U
H12N H 0.065(11) 0.513(5) 0.557(5) 0.144 Uiso 1 1 d . U
H31C H 0.053(10) 0.140(5) 0.725(3) 0.144 Uiso 1 1 d D U
H31D H 0.079(11) 0.104(5) 0.789(5) 0.144 Uiso 1 1 d . U
H32C H 0.180(11) 0.229(5) 0.735(5) 0.144 Uiso 1 1 d . U
H32D H 0.230(11) 0.284(5) 0.775(5) 0.144 Uiso 1 1 d . U
H32E H 0.077(11) 0.284(5) 0.741(5) 0.144 Uiso 1 1 d . U
H33C H 0.2042 0.4076 0.8244 0.144 Uiso 1 1 d . U
H33D H 0.1956 0.4487 0.7685 0.144 Uiso 1 1 d . U
H34C H 0.131(11) 0.591(5) 0.779(5) 0.144 Uiso 1 1 d . U
H34D H 0.257(9) 0.596(4) 0.829(4) 0.144 Uiso 1 1 d D U
H34E H 0.242(11) 0.546(5) 0.784(5) 0.144 Uiso 1 1 d . U
H35C H 0.921(11) 0.352(5) 0.748(6) 0.144 Uiso 1 1 d . U
H35D H 0.966(11) 0.372(5) 0.701(5) 0.144 Uiso 1 1 d . U
H36C H 0.742(11) 0.427(5) 0.700(5) 0.144 Uiso 1 1 d . U
H36D H 0.630(8) 0.431(4) 0.645(4) 0.144 Uiso 1 1 d D U
H36E H 0.643(11) 0.373(5) 0.690(5) 0.144 Uiso 1 1 d . U

loop_
_atom_site_aniso_label
_atom_site_aniso_U_11
_atom_site_aniso_U_22
_atom_site_aniso_U_33
_atom_site_aniso_U_23
_atom_site_aniso_U_13
_atom_site_aniso_U_12
C1 0.071(5) 0.044(4) 0.036(4) 0.002(3) -0.006(4) 0.011(4)
C2 0.036(4) 0.069(5) 0.078(6) -0.003(4) 0.010(4) 0.007(3)
C3 0.071(6) 0.065(5) 0.049(5) -0.001(4) 0.020(4) 0.001(4)
C4 0.086(6) 0.047(4) 0.028(4) 0.007(3) -0.006(4) 0.013(4)
C5 0.024(4) 0.054(4) 0.103(7) -0.017(4) -0.013(4) 0.008(3)
C6 0.074(6) 0.049(4) 0.071(6) 0.008(4) 0.041(5) 0.005(4)
C7 0.0299(16) 0.0317(16) 0.0294(16) 0.0006(10) 0.0039(10) -0.0003(10)
C8 0.028(4) 0.045(4) 0.025(3) 0.003(3) -0.004(3) 0.002(3)
C9 0.029(3) 0.048(4) 0.030(4) 0.002(3) 0.008(3) 0.000(3)
C10 0.022(3) 0.054(4) 0.028(4) 0.004(3) 0.005(3) 0.000(3)
C11 0.057(5) 0.048(4) 0.026(4) 0.004(3) -0.007(3) -0.004(3)
C12 0.070(5) 0.056(4) 0.031(4) -0.003(3) 0.009(4) -0.009(4)
C13 0.039(4) 0.059(4) 0.039(4) 0.001(3) 0.010(3) -0.008(3)
C14 0.041(4) 0.038(3) 0.019(3) 0.001(2) 0.010(3) -0.009(3)
C15 0.040(4) 0.044(4) 0.037(4) 0.002(3) 0.004(3) -0.005(3)
C16 0.041(4) 0.051(4) 0.042(4) 0.006(3) 0.002(3) 0.001(3)
C17 0.024(3) 0.039(3) 0.025(3) 0.001(2) 0.004(3) -0.001(2)
C18 0.028(3) 0.043(4) 0.032(4) 0.002(3) 0.006(3) 0.002(3)
C19 0.024(4) 0.041(3) 0.033(4) 0.004(3) 0.006(3) -0.002(3)
C20 0.024(4) 0.056(4) 0.033(4) -0.002(3) 0.005(3) 0.001(3)
C21 0.055(5) 0.058(4) 0.034(4) -0.003(3) -0.012(3) 0.008(3)
C22 0.034(4) 0.065(5) 0.069(5) 0.000(4) 0.004(4) 0.003(3)
C23 0.061(5) 0.054(4) 0.031(4) 0.003(3) 0.010(3) 0.009(3)
C24 0.038(4) 0.042(4) 0.033(4) -0.003(3) -0.008(3) 0.008(3)
C25 0.043(4) 0.071(5) 0.041(4) 0.004(3) 0.005(3) 0.007(3)
C26 0.055(5) 0.074(5) 0.035(4) -0.001(3) 0.015(4) 0.001(4)
C27 0.019(3) 0.043(3) 0.016(3) 0.006(2) 0.003(3) 0.004(2)
C28 0.029(4) 0.034(3) 0.028(4) 0.007(2) 0.005(3) 0.005(2)
C29 0.030(3) 0.041(3) 0.028(4) 0.004(3) 0.004(3) 0.002(3)
C30 0.031(4) 0.042(4) 0.029(4) 0.006(3) -0.001(3) -0.001(3)
C31 0.034(4) 0.087(5) 0.041(4) 0.023(4) 0.008(3) -0.004(4)
C32 0.050(4) 0.062(4) 0.038(4) -0.004(3) 0.004(3) 0.004(3)
C33 0.061(5) 0.078(6) 0.072(5) 0.020(4) 0.026(4) 0.008(4)
C34 0.069(5) 0.086(6) 0.041(4) 0.010(4) 0.021(4) 0.025(4)
C35 0.050(4) 0.056(4) 0.053(4) -0.005(3) 0.018(4) 0.004(3)
C36 0.040(4) 0.077(5) 0.039(4) 0.004(3) 0.012(3) -0.003(4)
N1 0.089(6) 0.058(4) 0.066(4) 0.008(3) 0.030(4) 0.010(4)
N2 0.032(3) 0.043(3) 0.090(5) 0.001(3) -0.013(3) -0.006(3)
N3 0.029(3) 0.060(3) 0.024(3) 0.003(2) 0.007(2) 0.002(2)
N4 0.026(3) 0.067(3) 0.023(3) 0.005(2) 0.009(2) 0.002(2)
N5 0.036(3) 0.044(3) 0.031(3) 0.001(2) 0.005(3) -0.003(2)
N6 0.035(3) 0.038(3) 0.024(3) 0.003(2) 0.010(2) 0.003(2)
N7 0.025(3) 0.062(3) 0.021(3) 0.001(2) 0.006(2) 0.002(2)
N8 0.028(3) 0.060(3) 0.023(3) 0.001(2) 0.001(2) -0.002(2)
N9 0.035(3) 0.054(3) 0.044(4) 0.000(3) 0.008(3) 0.003(2)
N10 0.050(3) 0.040(3) 0.024(3) 0.004(2) 0.008(3) -0.002(2)
N11 0.020(3) 0.049(3) 0.027(3) 0.006(2) 0.003(2) 0.004(2)
N12 0.024(3) 0.059(3) 0.022(3) 0.004(2) 0.005(2) 0.002(2)
N31 0.049(4) 0.061(4) 0.052(4) 0.007(3) 0.001(3) -0.018(3)
N32 0.035(3) 0.045(3) 0.050(4) 0.002(3) 0.004(3) -0.001(2)
N33 0.061(4) 0.071(4) 0.076(4) 0.004(3) 0.014(3) -0.002(3)
N34 0.047(4) 0.056(4) 0.043(3) -0.002(3) 0.008(3) 0.010(3)
N35 0.035(3) 0.059(4) 0.063(4) -0.001(3) 0.008(3) 0.007(3)
N36 0.036(3) 0.058(4) 0.045(3) 0.016(3) 0.007(3) 0.007(3)
O1 0.021(3) 0.091(3) 0.035(2) 0.003(2) 0.0024(19) 0.006(2)
O2 0.037(3) 0.095(4) 0.036(3) 0.005(2) 0.013(2) 0.006(2)
O1W 0.116(5) 0.132(5) 0.062(4) 0.028(4) 0.036(4) 0.052(4)
O3 0.023(2) 0.090(3) 0.027(3) 0.001(2) 0.000(2) -0.002(2)
O2W 0.041(3) 0.145(5) 0.041(3) 0.021(3) 0.009(2) 0.015(3)
O4 0.027(2) 0.085(3) 0.028(2) 0.008(2) 0.008(2) -0.001(2)
O5 0.022(2) 0.078(3) 0.027(2) 0.001(2) 0.0068(18) -0.004(2)
O6 0.026(2) 0.099(4) 0.021(2) 0.001(2) 0.003(2) -0.004(2)
O7 0.026(2) 0.065(3) 0.031(2) 0.0094(19) 0.0055(18) 0.0107(19)
O8 0.032(2) 0.085(3) 0.030(2) -0.002(2) 0.009(2) 0.006(2)
O9 0.029(2) 0.080(3) 0.024(2) 0.008(2) 0.001(2) -0.001(2)
Cl1 0.204(3) 0.0879(17) 0.0572(15) 0.0012(12) -0.0641(18) 0.0166(18)
Cl2 0.0976(17) 0.0995(16) 0.0442(12) -0.0044(10) -0.0319(11) 0.0082(12)
Cl3 0.0788(15) 0.134(2) 0.0571(13) 0.0030(12) -0.0342(12) -0.0002(14)

loop_
_atom_type_symbol
_atom_type_description
_atom_type_scat_dispersion_real
_atom_type_scat_dispersion_imag
_atom_type_scat_source
C C 0.0033 0.0016 'International Tables Vol C Tables 4.2.6.8 and 6.1.1.4'
H H 0.0000 0.0000 'International Tables Vol C Tables 4.2.6.8 and 6.1.1.4'
N N 0.0061 0.0033 'International Tables Vol C Tables 4.2.6.8 and 6.1.1.4'
O O 0.0106 0.0060 'International Tables Vol C Tables 4.2.6.8 and 6.1.1.4'
Cl Cl 0.1484 0.1585 'International Tables Vol C Tables 4.2.6.8 and 6.1.1.4'

loop_
_geom_angle_atom_site_label_1
_geom_angle_atom_site_label_2
_geom_angle_atom_site_label_3
_geom_angle
C2 C1 C6 120.7(7)
C2 C1 Cl1 120.9(6)
C6 C1 Cl1 118.4(6)
C3 C2 C1 120.6(7)
C3 C2 H2 119.7
C1 C2 H2 119.7
C4 C3 C2 121.8(7)
C4 C3 H3 119.1
C2 C3 H3 119.1
C3 C4 C5 119.8(6)
C3 C4 N1 115.9(7)
C5 C4 N1 124.2(8)
C4 C5 C6 119.7(6)
C4 C5 H5 120.2
C6 C5 H5 120.2
C1 C6 C5 117.3(7)
C1 C6 H6 121.3
C5 C6 H6 121.3
N2 C7 C8 127.4(5)
N2 C7 C9 112.3(5)
C8 C7 C9 120.3(5)
O1 C8 N3 116.2(5)
O1 C8 C7 127.4(5)
N3 C8 C7 116.4(5)
O2 C9 N4 117.0(5)
O2 C9 C7 126.4(5)
N4 C9 C7 116.6(5)
O3 C10 N4 123.5(5)
O3 C10 N3 120.8(5)
N4 C10 N3 115.7(5)
C12 C11 C16 120.3(6)
C12 C11 Cl2 121.0(5)
C16 C11 Cl2 118.7(5)
C11 C12 C13 119.8(6)
C11 C12 H12 120.1
C13 C12 H12 120.1
C14 C13 C12 121.8(6)
C14 C13 H13 119.1
C12 C13 H13 119.1
C13 C14 C15 117.6(5)
C13 C14 N5 118.5(5)
C15 C14 N5 123.8(5)
C14 C15 C16 120.8(6)
C14 C15 H15 119.6
C16 C15 H15 119.6
C11 C16 C15 119.6(6)
C11 C16 H16 120.2
C15 C16 H16 120.2
N6 C17 C19 113.7(5)
N6 C17 C18 126.1(5)
C19 C17 C18 120.2(5)
O4 C18 N7 117.2(5)
O4 C18 C17 127.4(5)
N7 C18 C17 115.4(5)
O5 C19 N8 117.0(5)
O5 C19 C17 125.5(5)
N8 C19 C17 117.5(5)
O6 C20 N7 122.2(5)
O6 C20 N8 121.6(5)
N7 C20 N8 116.2(5)
C26 C21 C22 120.5(6)
C26 C21 Cl3 121.8(6)
C22 C21 Cl3 117.8(6)
C21 C22 C23 119.7(7)
C21 C22 H22 120.2
C23 C22 H22 120.2
C24 C23 C22 119.3(6)
C24 C23 H23 120.4
C22 C23 H23 120.4
C25 C24 C23 119.0(6)
C25 C24 N9 118.2(6)
C23 C24 N9 122.7(6)
C24 C25 C26 121.9(7)
C24 C25 H25 119.1
C26 C25 H25 119.1
C21 C26 C25 119.7(6)
C21 C26 H26 120.2
C25 C26 H26 120.2
N10 C27 C28 113.4(5)
N10 C27 C29 127.0(5)
C28 C27 C29 119.5(5)
O7 C28 N11 116.8(5)
O7 C28 C27 125.1(5)
N11 C28 C27 118.1(5)
O8 C29 N12 117.0(5)
O8 C29 C27 127.0(5)
N12 C29 C27 116.1(5)
O9 C30 N12 122.4(5)
O9 C30 N11 120.8(5)
N12 C30 N11 116.8(5)
N31 C31 C32 116.6(5)
N31 C31 H31A 108.1
C32 C31 H31A 108.1
N31 C31 H31B 108.1
C32 C31 H31B 108.1
H31A C31 H31B 107.3
N32 C32 C31 110.9(5)
N32 C32 H32A 109.5
C31 C32 H32A 109.5
N32 C32 H32B 109.5
C31 C32 H32B 109.5
H32A C32 H32B 108.0
N33 C33 C34 116.7(6)
N33 C33 H33A 108.1
C34 C33 H33A 108.1
N33 C33 H33B 108.1
C34 C33 H33B 108.1
H33A C33 H33B 107.3
N34 C34 C33 113.1(6)
N34 C34 H34A 109.0
C33 C34 H34A 109.0
N34 C34 H34B 109.0
C33 C34 H34B 109.0
H34A C34 H34B 107.8
N35 C35 C36 115.4(6)
N35 C35 H35A 108.4
C36 C35 H35A 108.4
N35 C35 H35B 108.4
C36 C35 H35B 108.4
H35A C35 H35B 107.5
N36 C36 C35 112.0(5)
N36 C36 H36A 109.2
C35 C36 H36A 109.2
N36 C36 H36B 109.2
C35 C36 H36B 109.2
H36A C36 H36B 107.9
N2 N1 C4 111.5(7)
N1 N2 C7 118.1(7)
C10 N3 C8 125.0(5)
C10 N3 H3N 118(6)
C8 N3 H3N 117(6)
C10 N4 C9 125.7(5)
C10 N4 H4N 118(7)
C9 N4 H4N 117(7)
N6 N5 C14 114.6(5)
N5 N6 C17 120.4(5)
C20 N7 C18 126.0(5)
C20 N7 H7N 114(7)
C18 N7 H7N 120(7)
C20 N8 C19 124.7(5)
C20 N8 H8N 120(7)
C19 N8 H8N 115(7)
N10 N9 C24 112.8(5)
N9 N10 C27 120.7(5)
C30 N11 C28 124.0(5)
C30 N11 H11N 118(7)
C28 N11 H11N 118(7)
C30 N12 C29 125.5(5)
C30 N12 H12N 108(7)
C29 N12 H12N 126(7)
C31 N31 H31C 110(7)
C31 N31 H31D 110(7)
H31C N31 H31D 112(9)
C32 N32 H32C 111(7)
C32 N32 H32D 113(7)
H32C N32 H32D 102(9)
C32 N32 H32E 102(6)
H32C N32 H32E 114(9)
H32D N32 H32E 115(9)
C33 N33 H33C 108.00
C33 N33 H33D 108.00
H33C N33 H33D 109.00
C34 N34 H34C 110(6)
C34 N34 H34D 109(7)
H34C N34 H34D 108(9)
C34 N34 H34E 110(8)
H34C N34 H34E 109(9)
H34D N34 H34E 109(10)
C35 N35 H35C 125(8)
C35 N35 H35D 108(8)
H35C N35 H35D 93(10)
C36 N36 H36C 115(7)
C36 N36 H36D 105(7)
H36C N36 H36D 110(9)
C36 N36 H36E 103(7)
H36C N36 H36E 109(9)
H36D N36 H36E 115(9)
H1A O1W H1B 101.00
H2A O2W H2B 122(6)

loop_
_geom_bond_atom_site_label_1
_geom_bond_atom_site_label_2
_geom_bond_distance
C1 C2 1.355(10)
C1 C6 1.360(10)
C1 Cl1 1.737(7)
C2 C3 1.330(10)
C2 H2 0.9300
C3 C4 1.327(11)
C3 H3 0.9300
C4 C5 1.363(11)
C4 N1 1.498(9)
C5 C6 1.420(11)
C5 H5 0.9300
C6 H6 0.9300
C7 N2 1.395(8)
C7 C8 1.412(8)
C7 C9 1.422(8)
C8 O1 1.232(7)
C8 N3 1.402(7)
C9 O2 1.238(7)
C9 N4 1.395(7)
C10 O3 1.229(7)
C10 N4 1.342(7)
C10 N3 1.372(7)
C11 C12 1.370(10)
C11 C16 1.372(9)
C11 Cl2 1.729(6)
C12 C13 1.379(9)
C12 H12 0.9300
C13 C14 1.380(8)
C13 H13 0.9300
C14 C15 1.394(8)
C14 N5 1.386(7)
C15 C16 1.394(8)
C15 H15 0.9300
C16 H16 0.9300
C17 N6 1.374(7)
C17 C19 1.423(8)
C17 C18 1.433(8)
C18 O4 1.217(7)
C18 N7 1.405(7)
C19 O5 1.247(6)
C19 N8 1.387(7)
C20 O6 1.233(7)
C20 N7 1.355(8)
C20 N8 1.363(8)
C21 C26 1.350(10)
C21 C22 1.374(10)
C21 Cl3 1.733(6)
C22 C23 1.387(9)
C22 H22 0.9300
C23 C24 1.381(9)
C23 H23 0.9300
C24 C25 1.358(9)
C24 N9 1.443(8)
C25 C26 1.357(9)
C25 H25 0.9300
C26 H26 0.9300
C27 N10 1.373(7)
C27 C28 1.411(8)
C27 C29 1.434(8)
C28 O7 1.256(7)
C28 N11 1.383(7)
C29 O8 1.239(7)
C29 N12 1.388(7)
C30 O9 1.238(7)
C30 N12 1.352(7)
C30 N11 1.355(7)
C31 N31 1.449(9)
C31 C32 1.521(9)
C31 H31A 0.9700
C31 H31B 0.9700
C32 N32 1.481(8)
C32 H32A 0.9700
C32 H32B 0.9700
C33 N33 1.427(9)
C33 C34 1.497(11)
C33 H33A 0.9700
C33 H33B 0.9700
C34 N34 1.479(9)
C34 H34A 0.9700
C34 H34B 0.9700
C35 N35 1.467(9)
C35 C36 1.507(9)
C35 H35A 0.9700
C35 H35B 0.9700
C36 N36 1.478(8)
C36 H36A 0.9700
C36 H36B 0.9700
N1 N2 1.202(8)
N3 H3N 1.01(11)
N4 H4N 0.89(2)
N5 N6 1.273(6)
N7 H7N 0.89(2)
N8 H8N 0.97(11)
N9 N10 1.245(7)
N11 H11N 0.89(11)
N12 H12N 0.88(11)
N31 H31C 0.89(2)
N31 H31D 0.96(11)
N32 H32C 0.95(11)
N32 H32D 0.95(12)
N32 H32E 0.97(12)
N33 H33C 0.900
N33 H33D 0.900
N34 H34C 0.98(11)
N34 H34D 0.90(2)
N34 H34E 0.83(11)
N35 H35C 0.87(11)
N35 H35D 0.85(11)
N36 H36C 0.92(11)
N36 H36D 0.90(2)
N36 H36E 0.95(11)
O1W H1A 0.91(2)
O1W H1B 1.074(7)
O2W H2A 0.90(2)
O2W H2B 0.90(2)

loop_
_geom_hbond_atom_site_label_D
_geom_hbond_atom_site_label_H
_geom_hbond_atom_site_label_A
_geom_hbond_distance_DH
_geom_hbond_distance_HA
_geom_hbond_distance_DA
_geom_hbond_angle_DHA
_geom_hbond_site_symmetry_A
C3 H3 O2W 0.93 2.50 3.240(9) 136.9 .
C31 H31A Cl2 0.97 2.94 3.656(7) 131.2 4_566
C32 H32A O3 0.97 2.46 3.418(8) 171.2 4_566
C33 H33B O1W 0.97 2.66 3.569(10) 156.2 2_556
C36 H36A O9 0.97 2.58 3.513(8) 161.7 3_666
C36 H36B Cl1 0.97 2.86 3.576(7) 131.1 4_565
O1W H1A O9 0.91(2) 1.90(4) 2.758(7) 156(5) 4_566
O2W H2A O6 0.90(2) 1.91(3) 2.802(6) 167(9) 4_565
O2W H2B N1 0.90(2) 2.20(6) 2.972(8) 143(8) .
O2W H2B O1 0.90(2) 2.13(7) 2.821(6) 134(8) .
N3 H3N O5 1.01(11) 1.91(11) 2.901(6) 165(9) 4_565
N4 H4N O6 0.89(2) 2.07(3) 2.954(6) 169(10) 4_465
N7 H7N O3 0.89(2) 1.98(2) 2.872(6) 177(11) 4_666
N8 H8N O1 0.97(11) 1.85(12) 2.814(6) 175(9) 4_566
N11 H11N O7 0.89(11) 1.95(12) 2.825(6) 165(10) 3_666
N12 H12N O9 0.88(11) 2.08(12) 2.938(6) 165(10) 3_566
N31 H31C O2 0.89(2) 2.06(6) 2.867(7) 149(10) .
N31 H31D O1W 0.96(11) 2.19(11) 3.043(9) 147(9) .
N32 H32C N2 0.95(11) 2.37(11) 3.294(9) 164(9) .
N32 H32C O2 0.95(11) 2.51(11) 3.118(7) 121(8) .
N32 H32D N6 0.95(12) 2.31(12) 3.194(7) 155(9) .
N32 H32D O5 0.95(12) 2.29(11) 3.012(7) 132(9) .
N32 H32E N35 0.97(12) 1.88(12) 2.836(8) 171(10) 1_455
N33 H33C O5 0.900 2.340 3.175(7) 156.0 .
N33 H33D N9 0.900 2.630 3.448(8) 152.0 .
N33 H33D O8 0.900 2.370 3.094(7) 138.0 .
N34 H34C N31 0.98(11) 1.84(11) 2.811(8) 168(9) 2_556
N34 H34D O2W 0.90(2) 1.89(3) 2.784(8) 170(10) 2_656
N34 H34E N9 0.83(11) 2.28(11) 3.075(8) 159(11) .
N34 H34E O8 0.83(11) 2.38(11) 2.940(7) 125(10) .
N35 H35C O4 0.87(11) 2.42(12) 2.992(7) 124(10) .
N36 H36C O1W 0.92(11) 2.40(11) 2.991(8) 122(8) 2_656
N36 H36D O7 0.90(2) 1.92(3) 2.810(6) 171(10) .
N36 H36E N5 0.95(11) 2.12(11) 2.975(7) 148(9) .
N36 H36E O4 0.95(11) 2.12(11) 2.770(6) 124(8) .
C3 H3 O2W 0.93 2.50 3.240(9) 136.9 .
C31 H31A Cl2 0.97 2.94 3.656(7) 131.2 4_566
C32 H32A O3 0.97 2.46 3.418(8) 171.2 4_566
C33 H33B O1W 0.97 2.66 3.569(10) 156.2 2_556
C36 H36A O9 0.97 2.58 3.513(8) 161.7 3_666
C36 H36B Cl1 0.97 2.86 3.576(7) 131.1 4_565
O1W H1A O9 0.91(2) 1.90(4) 2.758(7) 156(5) 4_566
O2W H2A O6 0.90(2) 1.91(3) 2.802(6) 167(9) 4_565
O2W H2B N1 0.90(2) 2.20(6) 2.972(8) 143(8) .
O2W H2B O1 0.90(2) 2.13(7) 2.821(6) 134(8) .
N3 H3N O5 1.01(11) 1.91(11) 2.901(6) 165(9) 4_565
N4 H4N O6 0.89(2) 2.07(3) 2.954(6) 169(10) 4_465
N7 H7N O3 0.89(2) 1.98(2) 2.872(6) 177(11) 4_666
N8 H8N O1 0.97(11) 1.85(12) 2.814(6) 175(9) 4_566
N11 H11N O7 0.89(11) 1.95(12) 2.825(6) 165(10) 3_666
N12 H12N O9 0.88(11) 2.08(12) 2.938(6) 165(10) 3_566
N31 H31C O2 0.89(2) 2.06(6) 2.867(7) 149(10) .
N31 H31D O1W 0.96(11) 2.19(11) 3.043(9) 147(9) .
N32 H32C N2 0.95(11) 2.37(11) 3.294(9) 164(9) .
N32 H32C O2 0.95(11) 2.51(11) 3.118(7) 121(8) .
N32 H32D N6 0.95(12) 2.31(12) 3.194(7) 155(9) .
N32 H32D O5 0.95(12) 2.29(11) 3.012(7) 132(9) .
N32 H32E N35 0.97(12) 1.88(12) 2.836(8) 171(10) 1_455
N33 H33C O5 0.900 2.340 3.175(7) 156.0 .
N33 H33D N9 0.900 2.630 3.448(8) 152.0 .
N33 H33D O8 0.900 2.370 3.094(7) 138.00 .
N34 H34C N31 0.98(11) 1.84(11) 2.811(8) 168(9) 2_556
N34 H34D O2W 0.90(2) 1.89(3) 2.784(8) 170(10) 2_656
N34 H34E N9 0.83(11) 2.28(11) 3.075(8) 159(11) .
N34 H34E O8 0.83(11) 2.38(11) 2.940(7) 125(10) .
N35 H35C O4 0.87(11) 2.42(12) 2.992(7) 124(10) .
N36 H36C O1W 0.92(11) 2.40(11) 2.991(8) 122(8) 2_656
N36 H36D O7 0.90(2) 1.92(3) 2.810(6) 171(10) .
N36 H36E N5 0.95(11) 2.12(11) 2.975(7) 148(9) .
N36 H36E O4 0.95(11) 2.12(11) 2.770(6) 124(8) .
